data_4108504
loop_
_publ_author_name
'Sumohan Misra'
'Gordon J. Miller'

_publ_section_title
;
 Gd5-xYxTt4 (Tt = Si or Ge): Effect of Metal Substitution on Structure,
 Bonding, and Magnetism
;
_journal_name_full 'Journal of the American Chemical Society'
_journal_page_first 13900
_journal_page_last 13911
_journal_paper_doi 10.1021/ja802848r
_journal_volume 130
_journal_year 2008
_chemical_formula_sum 'Ge4 Y5'
_chemical_formula_weight 734.91
_chemical_name_systematic
; 
 ? 
;
_space_group_IT_number 62
_symmetry_cell_setting orthorhombic
_symmetry_space_group_name_Hall '-P 2ac 2n'
_symmetry_space_group_name_H-M 'P n m a'
_atom_sites_solution_hydrogens geom
_atom_sites_solution_primary direct
_atom_sites_solution_secondary difmap
_audit_creation_method SHELXL-97
_cell_angle_alpha 90.00
_cell_angle_beta 90.00
_cell_angle_gamma 90.00
_cell_formula_units_Z 4
_cell_length_a 7.637(2)
_cell_length_b 14.695(4)
_cell_length_c 7.711(2)
_cell_measurement_temperature 298(2)
_cell_volume 865.4(4)
_computing_cell_refinement 'Bruker SMART'
_computing_data_collection 'Bruker SMART'
_computing_data_reduction 'Bruker SAINT'
_computing_molecular_graphics 'Bruker SHELXTL'
_computing_publication_material 'Bruker SHELXTL'
_computing_structure_refinement 'SHELXL-97 (Sheldrick, 1997)'
_computing_structure_solution 'SHELXS-97 (Sheldrick, 1990)'
_diffrn_ambient_temperature 298(2)
_diffrn_measured_fraction_theta_full 1.000
_diffrn_measured_fraction_theta_max 0.959
_diffrn_measurement_device_type 'CCD area detector'
_diffrn_measurement_method 'phi and omega scans'
_diffrn_radiation_monochromator graphite
_diffrn_radiation_source 'fine-focus sealed tube'
_diffrn_radiation_type MoK\a
_diffrn_radiation_wavelength 0.71073
_diffrn_reflns_av_R_equivalents 0.1072
_diffrn_reflns_av_sigmaI/netI 0.0767
_diffrn_reflns_limit_h_max 10
_diffrn_reflns_limit_h_min -10
_diffrn_reflns_limit_k_max 19
_diffrn_reflns_limit_k_min -18
_diffrn_reflns_limit_l_max 10
_diffrn_reflns_limit_l_min -10
_diffrn_reflns_number 6800
_diffrn_reflns_theta_full 25.00
_diffrn_reflns_theta_max 28.27
_diffrn_reflns_theta_min 2.77
_exptl_absorpt_coefficient_mu 46.698
_exptl_absorpt_correction_type none
_exptl_crystal_colour Metallic
_exptl_crystal_density_diffrn 5.641
_exptl_crystal_density_meas 0
_exptl_crystal_description Plates
_exptl_crystal_F_000 1292
_exptl_crystal_size_max 0.08
_exptl_crystal_size_mid 0.02
_exptl_crystal_size_min 0.009
_refine_diff_density_max 1.730
_refine_diff_density_min -1.642
_refine_diff_density_rms 0.381
_refine_ls_extinction_coef 0.00058(16)
_refine_ls_extinction_expression Fc^*^=kFc[1+0.001xFc^2^\l^3^/sin(2\q)]^-1/4^
_refine_ls_extinction_method SHELXL
_refine_ls_goodness_of_fit_ref 1.072
_refine_ls_hydrogen_treatment mixed
_refine_ls_matrix_type full
_refine_ls_number_parameters 47
_refine_ls_number_reflns 1070
_refine_ls_number_restraints 0
_refine_ls_restrained_S_all 1.072
_refine_ls_R_factor_all 0.0713
_refine_ls_R_factor_gt 0.0482
_refine_ls_shift/su_max 0.000
_refine_ls_shift/su_mean 0.000
_refine_ls_structure_factor_coef Fsqd
_refine_ls_weighting_details 'calc w=1/[\s^2^(Fo^2^)+(0.0233P)^2^+0.5638P] where P=(Fo^2^+2Fc^2^)/3'
_refine_ls_weighting_scheme calc
_refine_ls_wR_factor_gt 0.0798
_refine_ls_wR_factor_ref 0.0854
_reflns_number_gt 840
_reflns_number_total 1070
_reflns_threshold_expression >2sigma(I)
_cod_data_source_file ja802848r_si_002_GdYGe_5_0.cif
_cod_data_source_block sm71363x
_cod_original_cell_volume 865.3(4)
_cod_database_code 4108504

loop_
_symmetry_equiv_pos_as_xyz
'x, y, z'
'-x+1/2, -y, z+1/2'
'-x, y+1/2, -z'
'x+1/2, -y+1/2, -z+1/2'
'-x, -y, -z'
'x-1/2, y, -z-1/2'
'x, -y-1/2, z'
'-x-1/2, y-1/2, z-1/2'

loop_
_atom_site_label
_atom_site_type_symbol
_atom_site_fract_x
_atom_site_fract_y
_atom_site_fract_z
_atom_site_U_iso_or_equiv
_atom_site_adp_type
_atom_site_occupancy
_atom_site_symmetry_multiplicity
_atom_site_calc_flag
_atom_site_refinement_flags
Y1 Y 0.96917(12) 0.39927(7) 0.17580(13) 0.0099(3) Uani 1 1 d .
Y2 Y 0.62044(12) 0.38289(6) 0.83958(13) 0.0082(3) Uani 1 1 d .
Y3 Y 0.21454(18) 0.7500 0.49884(17) 0.0080(3) Uani 1 2 d S
Ge1 Ge 0.77966(14) 0.45560(7) 0.53144(14) 0.0089(3) Uani 1 1 d .
Ge2 Ge 0.08395(19) 0.7500 0.1163(2) 0.0089(4) Uani 1 2 d S
Ge3 Ge 0.33528(19) 0.7500 0.86349(19) 0.0087(4) Uani 1 2 d S

loop_
_atom_site_aniso_label
_atom_site_aniso_U_11
_atom_site_aniso_U_22
_atom_site_aniso_U_33
_atom_site_aniso_U_23
_atom_site_aniso_U_13
_atom_site_aniso_U_12
Y1 0.0121(5) 0.0088(5) 0.0090(6) 0.0003(4) 0.0013(4) 0.0018(4)
Y2 0.0104(5) 0.0064(5) 0.0078(5) 0.0005(4) 0.0004(4) -0.0008(4)
Y3 0.0078(6) 0.0078(7) 0.0084(8) 0.000 0.0001(5) 0.000
Ge1 0.0099(5) 0.0071(6) 0.0098(6) 0.0012(4) 0.0016(4) 0.0004(4)
Ge2 0.0084(8) 0.0076(8) 0.0106(9) 0.000 0.0005(6) 0.000
Ge3 0.0120(8) 0.0076(8) 0.0064(8) 0.000 -0.0018(6) 0.000

loop_
_atom_type_symbol
_atom_type_description
_atom_type_scat_dispersion_real
_atom_type_scat_dispersion_imag
_atom_type_scat_source
Ge Ge 0.1547 1.8001 'International Tables Vol C Tables 4.2.6.8 and 6.1.1.4'
Y Y -2.7962 3.5667 'International Tables Vol C Tables 4.2.6.8 and 6.1.1.4'

loop_
_geom_angle_atom_site_label_1
_geom_angle_atom_site_label_2
_geom_angle_atom_site_label_3
_geom_angle
_geom_angle_site_symmetry_1
_geom_angle_site_symmetry_3
Ge1 Y1 Ge3 93.74(5) 6_656 2_664
Ge1 Y1 Ge1 96.05(4) 6_656 2_664
Ge3 Y1 Ge1 170.05(5) 2_664 2_664
Ge1 Y1 Ge2 85.01(4) 6_656 5_665
Ge3 Y1 Ge2 84.33(4) 2_664 5_665
Ge1 Y1 Ge2 98.29(4) 2_664 5_665
Ge1 Y1 Ge1 138.26(5) 6_656 .
Ge3 Y1 Ge1 90.05(5) 2_664 .
Ge1 Y1 Ge1 81.45(3) 2_664 .
Ge2 Y1 Ge1 136.71(5) 5_665 .
Ge1 Y1 Ge3 135.74(5) 6_656 5_666
Ge3 Y1 Ge3 84.67(4) 2_664 5_666
Ge1 Y1 Ge3 89.55(4) 2_664 5_666
Ge2 Y1 Ge3 50.77(4) 5_665 5_666
Ge1 Y1 Ge3 86.00(4) . 5_666
Ge1 Y1 Y2 95.44(4) 6_656 2_664
Ge3 Y1 Y2 125.88(4) 2_664 2_664
Ge1 Y1 Y2 51.33(3) 2_664 2_664
Ge2 Y1 Y2 149.56(4) 5_665 2_664
Ge1 Y1 Y2 50.89(3) . 2_664
Ge3 Y1 Y2 121.07(4) 5_666 2_664
Ge1 Y1 Y3 54.64(3) 6_656 2_664
Ge3 Y1 Y3 52.93(4) 2_664 2_664
Ge1 Y1 Y3 135.62(4) 2_664 2_664
Ge2 Y1 Y3 51.98(4) 5_665 2_664
Ge1 Y1 Y3 142.91(4) . 2_664
Ge3 Y1 Y3 91.97(4) 5_666 2_664
Y2 Y1 Y3 146.92(4) 2_664 2_664
Ge1 Y1 Y3 148.24(4) 6_656 5_666
Ge3 Y1 Y3 54.50(4) 2_664 5_666
Ge1 Y1 Y3 115.69(4) 2_664 5_666
Ge2 Y1 Y3 91.35(4) 5_665 5_666
Ge1 Y1 Y3 52.31(3) . 5_666
Ge3 Y1 Y3 50.95(4) 5_666 5_666
Y2 Y1 Y3 103.18(4) 2_664 5_666
Y3 Y1 Y3 99.00(4) 2_664 5_666
Ge1 Y1 Ge1 75.58(3) 6_656 5_766
Ge3 Y1 Ge1 82.43(4) 2_664 5_766
Ge1 Y1 Ge1 98.27(4) 2_664 5_766
Ge2 Y1 Ge1 155.64(4) 5_665 5_766
Ge1 Y1 Ge1 63.76(4) . 5_766
Ge3 Y1 Ge1 146.93(5) 5_666 5_766
Y2 Y1 Ge1 49.22(3) 2_664 5_766
Y3 Y1 Ge1 104.01(4) 2_664 5_766
Y3 Y1 Ge1 97.42(4) 5_666 5_766
Ge1 Y1 Y2 102.35(4) 6_656 1_554
Ge3 Y1 Y2 129.77(4) 2_664 1_554
Ge1 Y1 Y2 49.38(3) 2_664 1_554
Ge2 Y1 Y2 50.89(3) 5_665 1_554
Ge1 Y1 Y2 106.80(4) . 1_554
Ge3 Y1 Y2 51.13(3) 5_666 1_554
Y2 Y1 Y2 99.79(3) 2_664 1_554
Y3 Y1 Y2 100.35(4) 2_664 1_554
Y3 Y1 Y2 99.58(4) 5_666 1_554
Ge1 Y1 Y2 147.57(4) 5_766 1_554
Ge1 Y1 Y2 107.11(4) 6_656 6_657
Ge3 Y1 Y2 49.70(3) 2_664 6_657
Ge1 Y1 Y2 124.87(4) 2_664 6_657
Ge2 Y1 Y2 132.28(4) 5_665 6_657
Ge1 Y1 Y2 48.24(3) . 6_657
Ge3 Y1 Y2 105.16(4) 5_666 6_657
Y2 Y1 Y2 76.72(3) 2_664 6_657
Y3 Y1 Y2 97.38(4) 2_664 6_657
Y3 Y1 Y2 54.23(3) 5_666 6_657
Ge1 Y1 Y2 44.86(3) 5_766 6_657
Y2 Y1 Y2 150.53(4) 1_554 6_657
Ge1 Y2 Ge1 90.35(3) . 2_665
Ge1 Y2 Ge1 120.75(5) . 6_557
Ge1 Y2 Ge1 76.48(4) 2_665 6_557
Ge1 Y2 Ge2 91.00(4) . 5_666
Ge1 Y2 Ge2 106.06(4) 2_665 5_666
Ge1 Y2 Ge2 148.25(5) 6_557 5_666
Ge1 Y2 Ge3 144.82(5) . 5_667
Ge1 Y2 Ge3 96.47(4) 2_665 5_667
Ge1 Y2 Ge3 94.38(5) 6_557 5_667
Ge2 Y2 Ge3 53.93(4) 5_666 5_667
Ge1 Y2 Ge2 89.30(5) . 2_565
Ge1 Y2 Ge2 162.08(5) 2_665 2_565
Ge1 Y2 Ge2 88.34(4) 6_557 2_565
Ge2 Y2 Ge2 91.86(4) 5_666 2_565
Ge3 Y2 Ge2 94.10(4) 5_667 2_565
Ge1 Y2 Y3 145.03(4) . 2_565
Ge1 Y2 Y3 118.53(4) 2_665 2_565
Ge1 Y2 Y3 55.70(3) 6_557 2_565
Ge2 Y2 Y3 98.58(4) 5_666 2_565
Ge3 Y2 Y3 56.48(4) 5_667 2_565
Ge2 Y2 Y3 57.02(4) 2_565 2_565
Ge1 Y2 Y3 55.81(3) . 5_666
Ge1 Y2 Y3 138.05(4) 2_665 5_666
Ge1 Y2 Y3 139.78(4) 6_557 5_666
Ge2 Y2 Y3 56.66(4) 5_666 5_666
Ge3 Y2 Y3 99.44(4) 5_667 5_666
Ge2 Y2 Y3 53.30(4) 2_565 5_666
Y3 Y2 Y3 102.55(4) 2_565 5_666
Ge1 Y2 Y1 56.35(3) . 2_665
Ge1 Y2 Y1 59.21(4) 2_665 2_665
Ge1 Y2 Y1 67.86(3) 6_557 2_665
Ge2 Y2 Y1 141.30(4) 5_666 2_665
Ge3 Y2 Y1 151.92(4) 5_667 2_665
Ge2 Y2 Y1 106.41(4) 2_565 2_665
Y3 Y2 Y1 120.05(4) 2_565 2_665
Y3 Y2 Y1 108.14(4) 5_666 2_665
Ge1 Y2 Y1 104.41(4) . 1_556
Ge1 Y2 Y1 53.39(3) 2_665 1_556
Ge1 Y2 Y1 111.62(4) 6_557 1_556
Ge2 Y2 Y1 54.96(3) 5_666 1_556
Ge3 Y2 Y1 55.63(3) 5_667 1_556
Ge2 Y2 Y1 143.52(4) 2_565 1_556
Y3 Y2 Y1 108.63(4) 2_565 1_556
Y3 Y2 Y1 107.34(4) 5_666 1_556
Y1 Y2 Y1 109.33(3) 2_665 1_556
Ge1 Y2 Y2 111.82(3) . 7_565
Ge1 Y2 Y2 144.96(3) 2_665 7_565
Ge1 Y2 Y2 110.98(3) 6_557 7_565
Ge2 Y2 Y2 49.46(3) 5_666 7_565
Ge3 Y2 Y2 49.85(3) 5_667 7_565
Ge2 Y2 Y2 49.96(3) 2_565 7_565
Y3 Y2 Y2 55.47(2) 2_565 7_565
Y3 Y2 Y2 56.02(2) 5_666 7_565
Y1 Y2 Y2 155.83(2) 2_665 7_565
Y1 Y2 Y2 93.71(2) 1_556 7_565
Ge1 Y2 Y1 152.86(4) . 6_557
Ge1 Y2 Y1 62.65(3) 2_665 6_557
Ge1 Y2 Y1 53.35(3) 6_557 6_557
Ge2 Y2 Y1 98.82(4) 5_666 6_557
Ge3 Y2 Y1 49.57(3) 5_667 6_557
Ge2 Y2 Y1 115.40(4) 2_565 6_557
Y3 Y2 Y1 58.39(3) 2_565 6_557
Y3 Y2 Y1 148.51(4) 5_666 6_557
Y1 Y2 Y1 103.28(3) 2_665 6_557
Y1 Y2 Y1 62.81(2) 1_556 6_557
Y2 Y2 Y1 93.52(2) 7_565 6_557
Ge2 Y3 Ge3 89.31(6) 6_656 .
Ge2 Y3 Ge1 87.88(3) 6_656 5_666
Ge3 Y3 Ge1 93.94(3) . 5_666
Ge2 Y3 Ge1 87.88(3) 6_656 3_656
Ge3 Y3 Ge1 93.94(3) . 3_656
Ge1 Y3 Ge1 171.01(6) 5_666 3_656
Ge2 Y3 Ge3 177.33(6) 6_656 6_557
Ge3 Y3 Ge3 88.03(4) . 6_557
Ge1 Y3 Ge3 92.31(3) 5_666 6_557
Ge1 Y3 Ge3 92.31(3) 3_656 6_557
Ge2 Y3 Ge2 91.21(5) 6_656 .
Ge3 Y3 Ge2 179.48(7) . .
Ge1 Y3 Ge2 86.08(3) 5_666 .
Ge1 Y3 Ge2 86.08(3) 3_656 .
Ge3 Y3 Ge2 91.45(6) 6_557 .
Ge2 Y3 Y2 126.97(4) 6_656 2_564
Ge3 Y3 Y2 124.76(4) . 2_564
Ge1 Y3 Y2 54.43(3) 5_666 2_564
Ge1 Y3 Y2 123.27(5) 3_656 2_564
Ge3 Y3 Y2 54.93(4) 6_557 2_564
Ge2 Y3 Y2 54.86(3) . 2_564
Ge2 Y3 Y2 126.97(4) 6_656 8_665
Ge3 Y3 Y2 124.76(4) . 8_665
Ge1 Y3 Y2 123.27(5) 5_666 8_665
Ge1 Y3 Y2 54.43(3) 3_656 8_665
Ge3 Y3 Y2 54.93(4) 6_557 8_665
Ge2 Y3 Y2 54.86(3) . 8_665
Y2 Y3 Y2 69.07(4) 2_564 8_665
Ge2 Y3 Y2 55.38(3) 6_656 5_666
Ge3 Y3 Y2 126.67(4) . 5_666
Ge1 Y3 Y2 51.69(3) 5_666 5_666
Ge1 Y3 Y2 119.62(5) 3_656 5_666
Ge3 Y3 Y2 126.56(4) 6_557 5_666
Ge2 Y3 Y2 53.71(3) . 5_666
Y2 Y3 Y2 71.63(3) 2_564 5_666
Y2 Y3 Y2 108.57(4) 8_665 5_666
Ge2 Y3 Y2 55.38(3) 6_656 3_656
Ge3 Y3 Y2 126.67(4) . 3_656
Ge1 Y3 Y2 119.62(5) 5_666 3_656
Ge1 Y3 Y2 51.69(3) 3_656 3_656
Ge3 Y3 Y2 126.56(4) 6_557 3_656
Ge2 Y3 Y2 53.71(3) . 3_656
Y2 Y3 Y2 108.57(4) 2_564 3_656
Y2 Y3 Y2 71.63(3) 8_665 3_656
Y2 Y3 Y2 67.95(4) 5_666 3_656
Ge2 Y3 Y1 57.61(4) 6_656 8_766
Ge3 Y3 Y1 54.59(3) . 8_766
Ge1 Y3 Y1 129.65(5) 5_666 8_766
Ge1 Y3 Y1 53.23(3) 3_656 8_766
Ge3 Y3 Y1 120.56(4) 6_557 8_766
Ge2 Y3 Y1 125.75(4) . 8_766
Y2 Y3 Y1 175.12(4) 2_564 8_766
Y2 Y3 Y1 107.05(3) 8_665 8_766
Y2 Y3 Y1 112.86(5) 5_666 8_766
Y2 Y3 Y1 72.25(3) 3_656 8_766
Ge2 Y3 Y1 57.61(4) 6_656 2_665
Ge3 Y3 Y1 54.59(3) . 2_665
Ge1 Y3 Y1 53.23(3) 5_666 2_665
Ge1 Y3 Y1 129.65(5) 3_656 2_665
Ge3 Y3 Y1 120.56(4) 6_557 2_665
Ge2 Y3 Y1 125.75(4) . 2_665
Y2 Y3 Y1 107.05(3) 2_564 2_665
Y2 Y3 Y1 175.12(4) 8_665 2_665
Y2 Y3 Y1 72.25(3) 5_666 2_665
Y2 Y3 Y1 112.86(5) 3_656 2_665
Y1 Y3 Y1 76.66(5) 8_766 2_665
Y2 Ge1 Y2 146.86(5) . 2_664
Y2 Ge1 Y1 90.20(4) . 6_556
Y2 Ge1 Y1 99.40(4) 2_664 6_556
Y2 Ge1 Y2 87.72(4) . 6_657
Y2 Ge1 Y2 103.52(4) 2_664 6_657
Y1 Ge1 Y2 140.72(5) 6_556 6_657
Y2 Ge1 Y3 72.50(4) . 5_666
Y2 Ge1 Y3 140.63(5) 2_664 5_666
Y1 Ge1 Y3 72.12(4) 6_556 5_666
Y2 Ge1 Y3 69.87(4) 6_657 5_666
Y2 Ge1 Y1 72.32(4) . 2_665
Y2 Ge1 Y1 77.23(4) 2_664 2_665
Y1 Ge1 Y1 83.95(4) 6_556 2_665
Y2 Ge1 Y1 131.97(5) 6_657 2_665
Y3 Ge1 Y1 136.93(5) 5_666 2_665
Y2 Ge1 Y1 143.23(5) . .
Y2 Ge1 Y1 69.91(4) 2_664 .
Y1 Ge1 Y1 80.14(3) 6_556 .
Y2 Ge1 Y1 78.41(4) 6_657 .
Y3 Ge1 Y1 70.76(4) 5_666 .
Y1 Ge1 Y1 140.28(5) 2_665 .
Y2 Ge1 Ge1 129.34(5) . 5_766
Y2 Ge1 Ge1 52.81(3) 2_664 5_766
Y1 Ge1 Ge1 139.84(6) 6_556 5_766
Y2 Ge1 Ge1 50.71(4) 6_657 5_766
Y3 Ge1 Ge1 109.48(5) 5_666 5_766
Y1 Ge1 Ge1 111.83(5) 2_665 5_766
Y1 Ge1 Ge1 64.02(4) . 5_766
Y2 Ge1 Y1 85.89(4) . 5_766
Y2 Ge1 Y1 72.48(4) 2_664 5_766
Y1 Ge1 Y1 155.93(4) 6_556 5_766
Y2 Ge1 Y1 62.92(3) 6_657 5_766
Y3 Ge1 Y1 128.49(5) 5_666 5_766
Y1 Ge1 Y1 72.22(3) 2_665 5_766
Y1 Ge1 Y1 116.24(4) . 5_766
Ge1 Ge1 Y1 52.22(3) 5_766 5_766
Y2 Ge1 Ge1 45.06(3) . 2_665
Y2 Ge1 Ge1 104.40(5) 2_664 2_665
Y1 Ge1 Ge1 120.39(5) 6_556 2_665
Y2 Ge1 Ge1 84.07(4) 6_657 2_665
Y3 Ge1 Ge1 113.06(4) 5_666 2_665
Y1 Ge1 Ge1 50.80(3) 2_665 2_665
Y1 Ge1 Ge1 159.47(5) . 2_665
Ge1 Ge1 Ge1 96.51(5) 5_766 2_665
Y1 Ge1 Ge1 44.74(3) 5_766 2_665
Y2 Ge1 Ge1 148.18(5) . 2_664
Y2 Ge1 Ge1 44.59(3) 2_664 2_664
Y1 Ge1 Ge1 59.68(3) 6_556 2_664
Y2 Ge1 Ge1 121.62(4) 6_657 2_664
Y3 Ge1 Ge1 104.28(4) 5_666 2_664
Y1 Ge1 Ge1 92.96(5) 2_665 2_664
Y1 Ge1 Ge1 47.75(3) . 2_664
Ge1 Ge1 Ge1 82.11(4) 5_766 2_664
Y1 Ge1 Ge1 117.01(5) 5_766 2_664
Ge1 Ge1 Ge1 140.58(6) 2_665 2_664
Ge3 Ge2 Y3 117.10(7) 1_554 6_556
Ge3 Ge2 Y2 63.48(4) 1_554 3_656
Y3 Ge2 Y2 138.66(3) 6_556 3_656
Ge3 Ge2 Y2 63.48(4) 1_554 5_666
Y3 Ge2 Y2 138.66(3) 6_556 5_666
Y2 Ge2 Y2 81.08(6) 3_656 5_666
Ge3 Ge2 Y2 139.90(3) 1_554 2_564
Y3 Ge2 Y2 71.32(4) 6_556 2_564
Y2 Ge2 Y2 137.75(6) 3_656 2_564
Y2 Ge2 Y2 84.49(4) 5_666 2_564
Ge3 Ge2 Y2 139.90(3) 1_554 8_665
Y3 Ge2 Y2 71.32(4) 6_556 8_665
Y2 Ge2 Y2 84.49(4) 3_656 8_665
Y2 Ge2 Y2 137.75(6) 5_666 8_665
Y2 Ge2 Y2 80.08(5) 2_564 8_665
Ge3 Ge2 Y3 116.76(6) 1_554 .
Y3 Ge2 Y3 126.14(6) 6_556 .
Y2 Ge2 Y3 69.63(4) 3_656 .
Y2 Ge2 Y3 69.63(4) 5_666 .
Y2 Ge2 Y3 68.12(4) 2_564 .
Y2 Ge2 Y3 68.12(4) 8_665 .
Ge3 Ge2 Y1 65.39(4) 1_554 5_665
Y3 Ge2 Y1 70.41(4) 6_556 5_665
Y2 Ge2 Y1 128.79(6) 3_656 5_665
Y2 Ge2 Y1 74.15(3) 5_666 5_665
Y2 Ge2 Y1 83.80(4) 2_564 5_665
Y2 Ge2 Y1 141.48(6) 8_665 5_665
Y3 Ge2 Y1 135.56(3) . 5_665
Ge3 Ge2 Y1 65.39(4) 1_554 3_655
Y3 Ge2 Y1 70.41(4) 6_556 3_655
Y2 Ge2 Y1 74.15(3) 3_656 3_655
Y2 Ge2 Y1 128.79(6) 5_666 3_655
Y2 Ge2 Y1 141.48(6) 2_564 3_655
Y2 Ge2 Y1 83.80(4) 8_665 3_655
Y3 Ge2 Y1 135.56(3) . 3_655
Y1 Ge2 Y1 87.58(6) 5_665 3_655
Ge2 Ge3 Y3 117.29(7) 1_556 .
Ge2 Ge3 Y1 133.46(3) 1_556 2_665
Y3 Ge3 Y1 72.48(4) . 2_665
Ge2 Ge3 Y1 133.46(3) 1_556 8_766
Y3 Ge3 Y1 72.48(4) . 8_766
Y1 Ge3 Y1 93.05(6) 2_665 8_766
Ge2 Ge3 Y2 62.59(4) 1_556 3_657
Y3 Ge3 Y2 138.87(3) . 3_657
Y1 Ge3 Y2 140.79(6) 2_665 3_657
Y1 Ge3 Y2 80.73(4) 8_766 3_657
Ge2 Ge3 Y2 62.59(4) 1_556 5_667
Y3 Ge3 Y2 138.87(3) . 5_667
Y1 Ge3 Y2 80.73(4) 2_665 5_667
Y1 Ge3 Y2 140.79(6) 8_766 5_667
Y2 Ge3 Y2 80.31(6) 3_657 5_667
Ge2 Ge3 Y3 114.43(7) 1_556 6_657
Y3 Ge3 Y3 128.29(6) . 6_657
Y1 Ge3 Y3 72.60(4) 2_665 6_657
Y1 Ge3 Y3 72.60(4) 8_766 6_657
Y2 Ge3 Y3 68.59(4) 3_657 6_657
Y2 Ge3 Y3 68.59(4) 5_667 6_657
Ge2 Ge3 Y1 63.84(4) 1_556 5_666
Y3 Ge3 Y1 71.62(4) . 5_666
Y1 Ge3 Y1 79.44(3) 2_665 5_666
Y1 Ge3 Y1 143.94(5) 8_766 5_666
Y2 Ge3 Y1 126.35(6) 3_657 5_666
Y2 Ge3 Y1 73.24(3) 5_667 5_666
Y3 Ge3 Y1 135.43(3) 6_657 5_666
Ge2 Ge3 Y1 63.84(4) 1_556 3_656
Y3 Ge3 Y1 71.62(4) . 3_656
Y1 Ge3 Y1 143.94(5) 2_665 3_656
Y1 Ge3 Y1 79.44(3) 8_766 3_656
Y2 Ge3 Y1 73.24(3) 3_657 3_656
Y2 Ge3 Y1 126.35(6) 5_667 3_656
Y3 Ge3 Y1 135.43(3) 6_657 3_656
Y1 Ge3 Y1 86.19(5) 5_666 3_656

loop_
_geom_bond_atom_site_label_1
_geom_bond_atom_site_label_2
_geom_bond_distance
_geom_bond_site_symmetry_2
Y1 Ge1 2.9767(16) 6_656
Y1 Ge3 3.0226(15) 2_664
Y1 Ge1 3.0656(15) 2_664
Y1 Ge2 3.1698(16) 5_665
Y1 Ge1 3.2094(16) .
Y1 Ge3 3.2107(16) 5_666
Y1 Y2 3.5086(16) 2_664
Y1 Y3 3.5366(16) 2_664
Y1 Y3 3.6158(16) 5_666
Y1 Ge1 3.6501(16) 5_766
Y1 Y2 3.7244(15) 1_554
Y1 Y2 3.9188(17) 6_657
Y2 Ge1 2.8750(15) .
Y2 Ge1 2.8989(15) 2_665
Y2 Ge1 2.9839(15) 6_557
Y2 Ge2 3.0042(16) 5_666
Y2 Ge3 3.0282(16) 5_667
Y2 Ge2 3.0356(16) 2_565
Y2 Y3 3.4446(16) 2_565
Y2 Y3 3.4944(16) 5_666
Y2 Y1 3.5086(16) 2_665
Y2 Y1 3.7244(15) 1_556
Y2 Y2 3.906(2) 7_565
Y2 Y1 3.9188(17) 6_557
Y3 Ge2 2.957(2) 6_656
Y3 Ge3 2.959(2) .
Y3 Ge1 3.0306(14) 5_666
Y3 Ge1 3.0306(14) 3_656
Y3 Ge3 3.085(2) 6_557
Y3 Ge2 3.114(2) .
Y3 Y2 3.4446(16) 2_564
Y3 Y2 3.4446(16) 8_665
Y3 Y2 3.4944(16) 5_666
Y3 Y2 3.4944(16) 3_656
Y3 Y1 3.5366(16) 8_766
Y3 Y1 3.5366(16) 2_665
Ge1 Y2 2.8989(15) 2_664
Ge1 Y1 2.9767(16) 6_556
Ge1 Y2 2.9839(15) 6_657
Ge1 Y3 3.0306(14) 5_666
Ge1 Y1 3.0656(15) 2_665
Ge1 Ge1 3.642(2) 5_766
Ge1 Y1 3.6501(16) 5_766
Ge1 Ge1 4.0954(13) 2_665
Ge1 Ge1 4.0954(13) 2_664
Ge2 Ge3 2.735(2) 1_554
Ge2 Y3 2.957(2) 6_556
Ge2 Y2 3.0042(16) 3_656
Ge2 Y2 3.0042(16) 5_666
Ge2 Y2 3.0356(16) 2_564
Ge2 Y2 3.0356(15) 8_665
Ge2 Y1 3.1698(16) 5_665
Ge2 Y1 3.1698(16) 3_655
Ge3 Ge2 2.735(2) 1_556
Ge3 Y1 3.0226(15) 2_665
Ge3 Y1 3.0226(15) 8_766
Ge3 Y2 3.0282(16) 3_657
Ge3 Y2 3.0282(16) 5_667
Ge3 Y3 3.085(2) 6_657
Ge3 Y1 3.2107(16) 5_666
Ge3 Y1 3.2107(16) 3_656
